data_4512729
loop_
_publ_author_name
'Servati-Gargari, Masoumeh'
'Mahmoudi, Ghodrat'
'Batten, Stuart R.'
'Stilinovi\'c, Vladimir'
'Butler, Derek'
'Beauvais, Laurance'
'Kassel, William Scott'
'Dougherty, William G.'
'VanDerveer, Donald'

_publ_section_title
;
 Control of Interpenetration in Two-Dimensional Metal--Organic Frameworks
 by Modification of Hydrogen Bonding Capability of the Organic Bridging
 Subunits
;
_journal_issue 3
_journal_name_full 'Crystal Growth &amp; Design'
_journal_page_first 1336
_journal_paper_doi 10.1021/cg501741r
_journal_volume 15
_journal_year 2015
_chemical_formula_sum 'C30 H28 Mn N10 S2'
_chemical_formula_weight 647.68
_chemical_name_systematic
; 
 ? 
;
_space_group_IT_number 60
_symmetry_cell_setting orthorhombic
_symmetry_space_group_name_Hall '-P 2n 2ab'
_symmetry_space_group_name_H-M 'P b c n'
_atom_sites_solution_hydrogens geom
_atom_sites_solution_primary direct
_atom_sites_solution_secondary difmap
_audit_creation_method SHELXL-97
_cell_angle_alpha 90.00
_cell_angle_beta 90.00
_cell_angle_gamma 90.00
_cell_formula_units_Z 8
_cell_length_a 20.9435(3)
_cell_length_b 12.7617(2)
_cell_length_c 23.7998(4)
_cell_measurement_reflns_used 9960
_cell_measurement_temperature 173(2)
_cell_measurement_theta_max 25.23
_cell_measurement_theta_min 2.53
_cell_volume 6361.08(17)
_computing_cell_refinement 'Bruker SAINT'
_computing_data_collection 'Bruker APEX2'
_computing_data_reduction 'Bruker SAINT'
_computing_molecular_graphics 'Bruker SHELXTL'
_computing_publication_material 'Bruker SHELXTL'
_computing_structure_refinement 'SHELXL-97 (Sheldrick, 2008)'
_computing_structure_solution 'SHELXS-97 (Sheldrick, 2008)'
_diffrn_ambient_temperature 173(2)
_diffrn_measured_fraction_theta_full 1.000
_diffrn_measured_fraction_theta_max 0.999
_diffrn_measurement_device_type 'Bruker APEX-II CCD'
_diffrn_measurement_method '\f and \w scans'
_diffrn_radiation_monochromator graphite
_diffrn_radiation_source 'fine-focus sealed tube'
_diffrn_radiation_type MoK\a
_diffrn_radiation_wavelength 0.71073
_diffrn_reflns_av_R_equivalents 0.0531
_diffrn_reflns_av_sigmaI/netI 0.0312
_diffrn_reflns_limit_h_max 25
_diffrn_reflns_limit_h_min -25
_diffrn_reflns_limit_k_max 15
_diffrn_reflns_limit_k_min -15
_diffrn_reflns_limit_l_max 28
_diffrn_reflns_limit_l_min -28
_diffrn_reflns_number 42533
_diffrn_reflns_theta_full 25.00
_diffrn_reflns_theta_max 25.35
_diffrn_reflns_theta_min 1.71
_exptl_absorpt_coefficient_mu 0.584
_exptl_absorpt_correction_T_max 0.8697
_exptl_absorpt_correction_T_min 0.8625
_exptl_absorpt_correction_type multi-scan
_exptl_absorpt_process_details SADABS
_exptl_crystal_colour colourless
_exptl_crystal_density_diffrn 1.353
_exptl_crystal_density_method 'not measured'
_exptl_crystal_description block
_exptl_crystal_F_000 2680
_exptl_crystal_size_max 0.26
_exptl_crystal_size_mid 0.26
_exptl_crystal_size_min 0.25
_refine_diff_density_max 0.512
_refine_diff_density_min -0.480
_refine_diff_density_rms 0.056
_refine_ls_extinction_method none
_refine_ls_goodness_of_fit_ref 1.053
_refine_ls_hydrogen_treatment constr
_refine_ls_matrix_type full
_refine_ls_number_parameters 388
_refine_ls_number_reflns 5824
_refine_ls_number_restraints 0
_refine_ls_restrained_S_all 1.053
_refine_ls_R_factor_all 0.0555
_refine_ls_R_factor_gt 0.0402
_refine_ls_shift/su_max 0.001
_refine_ls_shift/su_mean 0.000
_refine_ls_structure_factor_coef Fsqd
_refine_ls_weighting_details 'calc w=1/[\s^2^(Fo^2^)+(0.0410P)^2^+5.7456P] where P=(Fo^2^+2Fc^2^)/3'
_refine_ls_weighting_scheme calc
_refine_ls_wR_factor_gt 0.0957
_refine_ls_wR_factor_ref 0.1047
_reflns_number_gt 4545
_reflns_number_total 5824
_reflns_threshold_expression >2sigma(I)
_cod_data_source_file cg501741r_si_002.cif
_cod_data_source_block pbcn
_cod_depositor_comments
;
The following automatic conversions were performed:

'_symmetry_cell_setting' value 'Orthorhombic' changed to
'orthorhombic' according to
/usr/data/users/saulius/crontab/automatic-downloads/rss-feeds/ACS/lib/dictionaries/cif_core.dic
dictionary named 'cif_core.dic' version 2.4.2 from 2011-04-26.

Automatic conversion script
Id: cif_fix_values 3008 2015-01-20 13:52:24Z robertas 

 Adding full bibliography for 4512729--4512734.cif.
;
_cod_original_sg_symbol_H-M Pbcn
_cod_database_code 4512729

loop_
_symmetry_equiv_pos_as_xyz
'x, y, z'
'-x+1/2, -y+1/2, z+1/2'
'-x, y, -z+1/2'
'x+1/2, -y+1/2, -z'
'-x, -y, -z'
'x-1/2, y-1/2, -z-1/2'
'x, -y, z-1/2'
'-x-1/2, y-1/2, z'

loop_
_atom_site_label
_atom_site_type_symbol
_atom_site_fract_x
_atom_site_fract_y
_atom_site_fract_z
_atom_site_U_iso_or_equiv
_atom_site_adp_type
_atom_site_occupancy
_atom_site_symmetry_multiplicity
_atom_site_calc_flag
_atom_site_refinement_flags
Mn1 Mn 0.116355(17) 0.59478(3) 0.397839(14) 0.02234(11) Uani 1 1 d .
S1 S 0.33786(5) 0.57847(10) 0.41024(6) 0.0958(4) Uani 1 1 d .
S2 S -0.06877(4) 0.41268(6) 0.33259(3) 0.0472(2) Uani 1 1 d .
N1 N 0.15173(9) 0.47070(15) 0.33447(8) 0.0265(5) Uani 1 1 d .
N2 N 0.26675(11) 0.27513(18) 0.18532(9) 0.0367(5) Uani 1 1 d .
N3 N 0.28822(11) 0.20538(18) 0.14485(9) 0.0369(5) Uani 1 1 d .
N4 N 0.35209(10) 0.02131(17) -0.03115(8) 0.0318(5) Uani 1 1 d .
N5 N 0.09783(10) 0.69628(15) 0.31848(8) 0.0266(4) Uani 1 1 d .
N6 N 0.08593(11) 0.96581(16) 0.16628(8) 0.0329(5) Uani 1 1 d .
N7 N 0.08631(11) 1.01881(16) 0.11556(8) 0.0334(5) Uani 1 1 d .
N8 N 0.08169(10) 1.28382(15) -0.03776(8) 0.0263(5) Uani 1 1 d .
N9 N 0.21393(11) 0.65608(18) 0.40239(9) 0.0363(5) Uani 1 1 d .
N10 N 0.02138(10) 0.52734(16) 0.39312(8) 0.0304(5) Uani 1 1 d .
C1 C 0.12554(13) 0.3765(2) 0.33002(11) 0.0369(6) Uani 1 1 d .
H1 H 0.0905 0.3602 0.3538 0.044 Uiso 1 1 calc R
C2 C 0.14630(13) 0.3007(2) 0.29292(12) 0.0387(7) Uani 1 1 d .
H2 H 0.1257 0.2344 0.2916 0.046 Uiso 1 1 calc R
C3 C 0.19684(11) 0.32164(19) 0.25791(10) 0.0276(5) Uani 1 1 d .
C4 C 0.22469(13) 0.4202(2) 0.26218(11) 0.0371(6) Uani 1 1 d .
H4 H 0.2600 0.4382 0.2390 0.045 Uiso 1 1 calc R
C5 C 0.20091(13) 0.4916(2) 0.30017(11) 0.0362(6) Uani 1 1 d .
H5 H 0.2202 0.5589 0.3022 0.043 Uiso 1 1 calc R
C6 C 0.30897(16) 0.0956(3) -0.04267(12) 0.0513(8) Uani 1 1 d .
H6 H 0.2923 0.0987 -0.0797 0.062 Uiso 1 1 calc R
C7 C 0.28736(15) 0.1675(2) -0.00424(12) 0.0506(8) Uani 1 1 d .
H7 H 0.2584 0.2208 -0.0156 0.061 Uiso 1 1 calc R
C8 C 0.30765(12) 0.1624(2) 0.05087(10) 0.0315(6) Uani 1 1 d .
C9 C 0.34903(14) 0.0821(2) 0.06393(11) 0.0388(7) Uani 1 1 d .
H9 H 0.3629 0.0726 0.1016 0.047 Uiso 1 1 calc R
C10 C 0.37033(13) 0.0156(2) 0.02242(10) 0.0356(6) Uani 1 1 d .
H10 H 0.3999 -0.0376 0.0326 0.043 Uiso 1 1 calc R
C11 C 0.21914(12) 0.24590(19) 0.21487(10) 0.0292(6) Uani 1 1 d .
C12 C 0.18298(16) 0.1467(2) 0.20659(14) 0.0533(8) Uani 1 1 d .
H12A H 0.2032 0.1053 0.1768 0.080 Uiso 1 1 calc R
H12B H 0.1389 0.1629 0.1958 0.080 Uiso 1 1 calc R
H12C H 0.1830 0.1064 0.2417 0.080 Uiso 1 1 calc R
C13 C 0.28298(13) 0.2362(2) 0.09402(11) 0.0365(6) Uani 1 1 d .
C14 C 0.2529(2) 0.3379(3) 0.07700(14) 0.0663(11) Uani 1 1 d .
H14A H 0.2395 0.3763 0.1106 0.099 Uiso 1 1 calc R
H14B H 0.2156 0.3239 0.0533 0.099 Uiso 1 1 calc R
H14C H 0.2839 0.3799 0.0560 0.099 Uiso 1 1 calc R
C15 C 0.07962(12) 0.64967(19) 0.27103(10) 0.0277(5) Uani 1 1 d .
H15 H 0.0719 0.5763 0.2719 0.033 Uiso 1 1 calc R
C16 C 0.07132(11) 0.70154(18) 0.22057(10) 0.0261(5) Uani 1 1 d .
H16 H 0.0592 0.6637 0.1879 0.031 Uiso 1 1 calc R
C17 C 0.08078(11) 0.80883(18) 0.21777(10) 0.0247(5) Uani 1 1 d .
C18 C 0.09906(13) 0.85851(19) 0.26749(10) 0.0315(6) Uani 1 1 d .
H18 H 0.1055 0.9322 0.2680 0.038 Uiso 1 1 calc R
C19 C 0.10772(13) 0.80103(19) 0.31565(10) 0.0314(6) Uani 1 1 d .
H19 H 0.1213 0.8365 0.3486 0.038 Uiso 1 1 calc R
C20 C 0.03124(12) 1.30057(19) -0.00450(10) 0.0280(5) Uani 1 1 d .
H20 H 0.0031 1.3562 -0.0138 0.034 Uiso 1 1 calc R
C21 C 0.01783(12) 1.24121(19) 0.04277(10) 0.0308(6) Uani 1 1 d .
H21 H -0.0185 1.2570 0.0651 0.037 Uiso 1 1 calc R
C22 C 0.05746(12) 1.15886(19) 0.05738(10) 0.0289(6) Uani 1 1 d .
C23 C 0.10778(14) 1.1374(2) 0.02113(11) 0.0383(6) Uani 1 1 d .
H23 H 0.1350 1.0793 0.0281 0.046 Uiso 1 1 calc R
C24 C 0.11811(13) 1.2006(2) -0.02493(10) 0.0348(6) Uani 1 1 d .
H24 H 0.1530 1.1843 -0.0490 0.042 Uiso 1 1 calc R
C25 C 0.04874(13) 1.09700(19) 0.10996(10) 0.0301(6) Uani 1 1 d .
C26 C 0.07331(11) 0.86744(19) 0.16419(10) 0.0264(5) Uani 1 1 d .
C27 C 0.05138(14) 0.8140(2) 0.11184(10) 0.0382(7) Uani 1 1 d .
H27A H 0.0493 0.8650 0.0811 0.057 Uiso 1 1 calc R
H27B H 0.0089 0.7838 0.1180 0.057 Uiso 1 1 calc R
H27C H 0.0815 0.7581 0.1020 0.057 Uiso 1 1 calc R
C28 C -0.00049(14) 1.1298(2) 0.15197(11) 0.0430(7) Uani 1 1 d .
H28A H 0.0000 1.0812 0.1838 0.064 Uiso 1 1 calc R
H28B H -0.0428 1.1290 0.1343 0.064 Uiso 1 1 calc R
H28C H 0.0091 1.2008 0.1653 0.064 Uiso 1 1 calc R
C29 C 0.26573(14) 0.6245(2) 0.40551(13) 0.0434(7) Uani 1 1 d .
C30 C -0.01633(12) 0.47909(19) 0.36808(10) 0.0283(6) Uani 1 1 d .

loop_
_atom_site_aniso_label
_atom_site_aniso_U_11
_atom_site_aniso_U_22
_atom_site_aniso_U_33
_atom_site_aniso_U_23
_atom_site_aniso_U_13
_atom_site_aniso_U_12
Mn1 0.0295(2) 0.0217(2) 0.01591(18) -0.00098(14) -0.00050(14) 0.00395(15)
S1 0.0368(5) 0.0905(8) 0.1602(12) 0.0380(8) 0.0024(6) 0.0127(5)
S2 0.0557(5) 0.0382(4) 0.0477(5) -0.0092(3) -0.0153(4) -0.0045(3)
N1 0.0341(11) 0.0247(11) 0.0209(10) -0.0018(8) 0.0025(9) 0.0034(9)
N2 0.0391(13) 0.0388(13) 0.0324(12) -0.0149(10) 0.0026(10) 0.0061(10)
N3 0.0397(13) 0.0403(13) 0.0308(12) -0.0162(11) 0.0003(10) 0.0073(10)
N4 0.0376(12) 0.0350(12) 0.0228(11) -0.0047(9) 0.0014(9) 0.0097(10)
N5 0.0347(11) 0.0249(11) 0.0201(10) 0.0023(8) -0.0012(9) -0.0002(9)
N6 0.0500(13) 0.0280(12) 0.0208(11) 0.0074(9) -0.0030(10) -0.0065(10)
N7 0.0501(14) 0.0281(12) 0.0220(11) 0.0077(9) -0.0018(10) -0.0075(10)
N8 0.0343(11) 0.0238(11) 0.0209(10) 0.0045(8) -0.0027(9) -0.0042(9)
N9 0.0353(13) 0.0390(13) 0.0345(13) -0.0101(10) -0.0029(10) -0.0009(10)
N10 0.0321(12) 0.0295(11) 0.0296(11) -0.0020(9) 0.0030(10) 0.0007(9)
C1 0.0436(16) 0.0268(14) 0.0403(16) -0.0022(12) 0.0153(13) -0.0004(12)
C2 0.0464(16) 0.0240(13) 0.0457(17) -0.0060(12) 0.0103(13) -0.0031(12)
C3 0.0305(13) 0.0286(13) 0.0236(12) -0.0047(11) -0.0026(10) 0.0041(10)
C4 0.0383(15) 0.0376(15) 0.0356(15) -0.0123(12) 0.0117(12) -0.0053(12)
C5 0.0441(15) 0.0296(14) 0.0350(15) -0.0098(12) 0.0104(12) -0.0063(12)
C6 0.063(2) 0.064(2) 0.0272(15) -0.0057(14) -0.0048(14) 0.0324(17)
C7 0.064(2) 0.055(2) 0.0330(16) -0.0033(14) -0.0023(14) 0.0330(16)
C8 0.0342(14) 0.0343(14) 0.0260(13) -0.0063(11) 0.0016(11) 0.0067(11)
C9 0.0548(18) 0.0391(16) 0.0224(13) -0.0079(12) -0.0058(12) 0.0118(13)
C10 0.0466(16) 0.0319(14) 0.0284(14) -0.0072(12) -0.0050(12) 0.0114(12)
C11 0.0309(14) 0.0294(14) 0.0273(13) -0.0073(11) -0.0034(11) 0.0065(11)
C12 0.063(2) 0.0359(17) 0.061(2) -0.0228(15) 0.0102(16) -0.0039(15)
C13 0.0383(15) 0.0383(15) 0.0328(15) -0.0114(12) 0.0014(12) 0.0103(12)
C14 0.105(3) 0.050(2) 0.0439(19) -0.0082(16) 0.0057(19) 0.034(2)
C15 0.0374(14) 0.0212(12) 0.0244(13) 0.0025(10) -0.0018(11) -0.0025(11)
C16 0.0321(13) 0.0239(12) 0.0223(12) -0.0010(10) -0.0022(10) -0.0020(10)
C17 0.0269(12) 0.0255(12) 0.0217(12) 0.0036(10) 0.0009(10) -0.0022(10)
C18 0.0467(16) 0.0208(12) 0.0270(13) 0.0005(11) -0.0031(12) -0.0054(11)
C19 0.0454(15) 0.0274(13) 0.0213(13) -0.0006(10) -0.0036(11) -0.0032(11)
C20 0.0326(13) 0.0260(13) 0.0254(13) 0.0034(10) -0.0036(11) -0.0024(10)
C21 0.0350(14) 0.0334(14) 0.0238(13) 0.0032(11) 0.0006(11) -0.0038(11)
C22 0.0396(14) 0.0254(13) 0.0218(12) 0.0024(10) -0.0013(11) -0.0070(11)
C23 0.0493(17) 0.0309(14) 0.0347(15) 0.0107(12) 0.0050(13) 0.0054(12)
C24 0.0467(16) 0.0323(14) 0.0254(13) 0.0076(11) 0.0060(12) 0.0046(12)
C25 0.0390(14) 0.0281(14) 0.0231(13) 0.0037(11) -0.0037(11) -0.0077(11)
C26 0.0304(13) 0.0276(13) 0.0211(12) 0.0039(10) 0.0004(10) -0.0022(10)
C27 0.0580(18) 0.0332(15) 0.0234(13) 0.0033(11) -0.0046(12) -0.0057(13)
C28 0.0477(17) 0.0501(17) 0.0311(15) 0.0135(13) 0.0066(13) -0.0019(14)
C29 0.0396(17) 0.0398(16) 0.0508(18) 0.0045(14) -0.0013(14) -0.0052(13)
C30 0.0360(14) 0.0246(13) 0.0242(13) 0.0012(11) 0.0046(11) 0.0052(11)

loop_
_atom_type_symbol
_atom_type_description
_atom_type_scat_dispersion_real
_atom_type_scat_dispersion_imag
_atom_type_scat_source
C C 0.0033 0.0016 'International Tables Vol C Tables 4.2.6.8 and 6.1.1.4'
H H 0.0000 0.0000 'International Tables Vol C Tables 4.2.6.8 and 6.1.1.4'
N N 0.0061 0.0033 'International Tables Vol C Tables 4.2.6.8 and 6.1.1.4'
S S 0.1246 0.1234 'International Tables Vol C Tables 4.2.6.8 and 6.1.1.4'
Mn Mn 0.3368 0.7283 'International Tables Vol C Tables 4.2.6.8 and 6.1.1.4'

loop_
_geom_angle_atom_site_label_1
_geom_angle_atom_site_label_2
_geom_angle_atom_site_label_3
_geom_angle
_geom_angle_site_symmetry_1
_geom_angle_site_symmetry_3
N10 Mn1 N9 177.55(8) . .
N10 Mn1 N8 90.71(7) . 7_576
N9 Mn1 N8 91.20(8) . 7_576
N10 Mn1 N1 89.33(7) . .
N9 Mn1 N1 88.73(8) . .
N8 Mn1 N1 178.93(7) 7_576 .
N10 Mn1 N5 91.49(7) . .
N9 Mn1 N5 89.83(8) . .
N8 Mn1 N5 96.52(7) 7_576 .
N1 Mn1 N5 84.54(7) . .
N10 Mn1 N4 92.58(8) . 2
N9 Mn1 N4 85.81(8) . 2
N8 Mn1 N4 91.97(7) 7_576 2
N1 Mn1 N4 86.96(7) . 2
N5 Mn1 N4 170.53(7) . 2
C1 N1 C5 116.7(2) . .
C1 N1 Mn1 122.78(16) . .
C5 N1 Mn1 120.49(16) . .
C11 N2 N3 116.7(2) . .
C13 N3 N2 115.7(2) . .
C10 N4 C6 115.4(2) . .
C10 N4 Mn1 125.08(17) . 2_554
C6 N4 Mn1 119.39(17) . 2_554
C15 N5 C19 116.3(2) . .
C15 N5 Mn1 119.21(15) . .
C19 N5 Mn1 124.42(16) . .
C26 N6 N7 116.4(2) . .
C25 N7 N6 118.0(2) . .
C20 N8 C24 116.1(2) . .
C20 N8 Mn1 122.47(16) . 7_575
C24 N8 Mn1 120.38(17) . 7_575
C29 N9 Mn1 138.8(2) . .
C30 N10 Mn1 149.00(19) . .
N1 C1 C2 123.8(2) . .
N1 C1 H1 118.1 . .
C2 C1 H1 118.1 . .
C3 C2 C1 119.7(2) . .
C3 C2 H2 120.2 . .
C1 C2 H2 120.2 . .
C2 C3 C4 117.0(2) . .
C2 C3 C11 122.3(2) . .
C4 C3 C11 120.5(2) . .
C5 C4 C3 119.7(2) . .
C5 C4 H4 120.2 . .
C3 C4 H4 120.2 . .
N1 C5 C4 123.1(2) . .
N1 C5 H5 118.5 . .
C4 C5 H5 118.5 . .
N4 C6 C7 124.1(3) . .
N4 C6 H6 118.0 . .
C7 C6 H6 118.0 . .
C6 C7 C8 120.0(3) . .
C6 C7 H7 120.0 . .
C8 C7 H7 120.0 . .
C9 C8 C7 116.3(2) . .
C9 C8 C13 122.3(2) . .
C7 C8 C13 121.3(2) . .
C10 C9 C8 120.0(2) . .
C10 C9 H9 120.0 . .
C8 C9 H9 120.0 . .
N4 C10 C9 124.1(2) . .
N4 C10 H10 118.0 . .
C9 C10 H10 118.0 . .
N2 C11 C3 115.9(2) . .
N2 C11 C12 125.0(2) . .
C3 C11 C12 119.0(2) . .
C11 C12 H12A 109.5 . .
C11 C12 H12B 109.5 . .
H12A C12 H12B 109.5 . .
C11 C12 H12C 109.5 . .
H12A C12 H12C 109.5 . .
H12B C12 H12C 109.5 . .
N3 C13 C8 115.5(2) . .
N3 C13 C14 124.0(2) . .
C8 C13 C14 120.5(2) . .
C13 C14 H14A 109.5 . .
C13 C14 H14B 109.5 . .
H14A C14 H14B 109.5 . .
C13 C14 H14C 109.5 . .
H14A C14 H14C 109.5 . .
H14B C14 H14C 109.5 . .
N5 C15 C16 124.0(2) . .
N5 C15 H15 118.0 . .
C16 C15 H15 118.0 . .
C15 C16 C17 119.8(2) . .
C15 C16 H16 120.1 . .
C17 C16 H16 120.1 . .
C16 C17 C18 116.6(2) . .
C16 C17 C26 121.6(2) . .
C18 C17 C26 121.8(2) . .
C19 C18 C17 120.1(2) . .
C19 C18 H18 120.0 . .
C17 C18 H18 120.0 . .
N5 C19 C18 123.3(2) . .
N5 C19 H19 118.4 . .
C18 C19 H19 118.4 . .
N8 C20 C21 123.6(2) . .
N8 C20 H20 118.2 . .
C21 C20 H20 118.2 . .
C22 C21 C20 119.9(2) . .
C22 C21 H21 120.1 . .
C20 C21 H21 120.1 . .
C21 C22 C23 116.6(2) . .
C21 C22 C25 122.7(2) . .
C23 C22 C25 120.7(2) . .
C24 C23 C22 119.9(3) . .
C24 C23 H23 120.1 . .
C22 C23 H23 120.1 . .
N8 C24 C23 123.7(2) . .
N8 C24 H24 118.2 . .
C23 C24 H24 118.2 . .
N7 C25 C22 115.2(2) . .
N7 C25 C28 125.0(2) . .
C22 C25 C28 119.8(2) . .
N6 C26 C17 115.9(2) . .
N6 C26 C27 122.8(2) . .
C17 C26 C27 121.2(2) . .
C26 C27 H27A 109.5 . .
C26 C27 H27B 109.5 . .
H27A C27 H27B 109.5 . .
C26 C27 H27C 109.5 . .
H27A C27 H27C 109.5 . .
H27B C27 H27C 109.5 . .
C25 C28 H28A 109.5 . .
C25 C28 H28B 109.5 . .
H28A C28 H28B 109.5 . .
C25 C28 H28C 109.5 . .
H28A C28 H28C 109.5 . .
H28B C28 H28C 109.5 . .
N9 C29 S1 179.0(3) . .
N10 C30 S2 179.4(2) . .

loop_
_geom_bond_atom_site_label_1
_geom_bond_atom_site_label_2
_geom_bond_distance
_geom_bond_site_symmetry_2
Mn1 N10 2.170(2) .
Mn1 N9 2.191(2) .
Mn1 N8 2.2970(19) 7_576
Mn1 N1 2.3089(19) .
Mn1 N5 2.3230(19) .
Mn1 N4 2.343(2) 2
S1 C29 1.625(3) .
S2 C30 1.624(3) .
N1 C1 1.326(3) .
N1 C5 1.341(3) .
N2 C11 1.276(3) .
N2 N3 1.386(3) .
N3 C13 1.277(3) .
N4 C10 1.333(3) .
N4 C6 1.337(3) .
N4 Mn1 2.343(2) 2_554
N5 C15 1.332(3) .
N5 C19 1.354(3) .
N6 C26 1.284(3) .
N6 N7 1.384(3) .
N7 C25 1.278(3) .
N8 C20 1.337(3) .
N8 C24 1.343(3) .
N8 Mn1 2.2970(19) 7_575
N9 C29 1.160(4) .
N10 C30 1.165(3) .
C1 C2 1.380(4) .
C1 H1 0.9500 .
C2 C3 1.373(4) .
C2 H2 0.9500 .
C3 C4 1.391(3) .
C3 C11 1.484(3) .
C4 C5 1.377(3) .
C4 H4 0.9500 .
C5 H5 0.9500 .
C6 C7 1.373(4) .
C6 H6 0.9500 .
C7 C8 1.380(4) .
C7 H7 0.9500 .
C8 C9 1.378(4) .
C8 C13 1.486(3) .
C9 C10 1.376(3) .
C9 H9 0.9500 .
C10 H10 0.9500 .
C11 C12 1.489(4) .
C12 H12A 0.9800 .
C12 H12B 0.9800 .
C12 H12C 0.9800 .
C13 C14 1.499(4) .
C14 H14A 0.9800 .
C14 H14B 0.9800 .
C14 H14C 0.9800 .
C15 C16 1.382(3) .
C15 H15 0.9500 .
C16 C17 1.385(3) .
C16 H16 0.9500 .
C17 C18 1.396(3) .
C17 C26 1.487(3) .
C18 C19 1.373(3) .
C18 H18 0.9500 .
C19 H19 0.9500 .
C20 C21 1.385(3) .
C20 H20 0.9500 .
C21 C22 1.384(3) .
C21 H21 0.9500 .
C22 C23 1.389(4) .
C22 C25 1.491(3) .
C23 C24 1.378(3) .
C23 H23 0.9500 .
C24 H24 0.9500 .
C25 C28 1.496(4) .
C26 C27 1.493(3) .
C27 H27A 0.9800 .
C27 H27B 0.9800 .
C27 H27C 0.9800 .
C28 H28A 0.9800 .
C28 H28B 0.9800 .
C28 H28C 0.9800 .

loop_
_geom_torsion_atom_site_label_1
_geom_torsion_atom_site_label_2
_geom_torsion_atom_site_label_3
_geom_torsion_atom_site_label_4
_geom_torsion
_geom_torsion_site_symmetry_1
N10 Mn1 N1 C1 -28.8(2) .
N9 Mn1 N1 C1 149.7(2) .
N8 Mn1 N1 C1 63(4) 7_576
N5 Mn1 N1 C1 -120.4(2) .
N4 Mn1 N1 C1 63.8(2) 2
N10 Mn1 N1 C5 151.5(2) .
N9 Mn1 N1 C5 -30.0(2) .
N8 Mn1 N1 C5 -117(4) 7_576
N5 Mn1 N1 C5 59.96(19) .
N4 Mn1 N1 C5 -115.9(2) 2
C11 N2 N3 C13 115.8(3) .
N10 Mn1 N5 C15 -55.36(19) .
N9 Mn1 N5 C15 122.57(19) .
N8 Mn1 N5 C15 -146.24(18) 7_576
N1 Mn1 N5 C15 33.83(18) .
N4 Mn1 N5 C15 60.1(5) 2
N10 Mn1 N5 C19 128.6(2) .
N9 Mn1 N5 C19 -53.5(2) .
N8 Mn1 N5 C19 37.7(2) 7_576
N1 Mn1 N5 C19 -142.2(2) .
N4 Mn1 N5 C19 -115.9(5) 2
C26 N6 N7 C25 122.4(3) .
N10 Mn1 N9 C29 -5(2) .
N8 Mn1 N9 C29 135.7(3) 7_576
N1 Mn1 N9 C29 -43.3(3) .
N5 Mn1 N9 C29 -127.8(3) .
N4 Mn1 N9 C29 43.8(3) 2
N9 Mn1 N10 C30 -62(2) .
N8 Mn1 N10 C30 156.6(4) 7_576
N1 Mn1 N10 C30 -24.4(4) .
N5 Mn1 N10 C30 60.1(4) .
N4 Mn1 N10 C30 -111.4(4) 2
C5 N1 C1 C2 0.4(4) .
Mn1 N1 C1 C2 -179.3(2) .
N1 C1 C2 C3 -0.1(4) .
C1 C2 C3 C4 0.1(4) .
C1 C2 C3 C11 -176.5(2) .
C2 C3 C4 C5 -0.4(4) .
C11 C3 C4 C5 176.2(2) .
C1 N1 C5 C4 -0.7(4) .
Mn1 N1 C5 C4 179.0(2) .
C3 C4 C5 N1 0.7(4) .
C10 N4 C6 C7 4.7(5) .
Mn1 N4 C6 C7 -179.9(3) 2_554
N4 C6 C7 C8 -3.5(5) .
C6 C7 C8 C9 -0.7(5) .
C6 C7 C8 C13 -177.3(3) .
C7 C8 C9 C10 3.2(4) .
C13 C8 C9 C10 179.8(3) .
C6 N4 C10 C9 -2.0(4) .
Mn1 N4 C10 C9 -177.1(2) 2_554
C8 C9 C10 N4 -2.0(5) .
N3 N2 C11 C3 -179.9(2) .
N3 N2 C11 C12 -4.1(4) .
C2 C3 C11 N2 -179.7(2) .
C4 C3 C11 N2 3.8(4) .
C2 C3 C11 C12 4.2(4) .
C4 C3 C11 C12 -172.3(3) .
N2 N3 C13 C8 178.4(2) .
N2 N3 C13 C14 -3.1(4) .
C9 C8 C13 N3 -17.8(4) .
C7 C8 C13 N3 158.5(3) .
C9 C8 C13 C14 163.6(3) .
C7 C8 C13 C14 -20.1(4) .
C19 N5 C15 C16 0.7(4) .
Mn1 N5 C15 C16 -175.67(19) .
N5 C15 C16 C17 -1.4(4) .
C15 C16 C17 C18 0.5(4) .
C15 C16 C17 C26 179.1(2) .
C16 C17 C18 C19 1.0(4) .
C26 C17 C18 C19 -177.6(2) .
C15 N5 C19 C18 0.9(4) .
Mn1 N5 C19 C18 177.0(2) .
C17 C18 C19 N5 -1.7(4) .
C24 N8 C20 C21 3.8(3) .
Mn1 N8 C20 C21 -164.71(18) 7_575
N8 C20 C21 C22 -0.6(4) .
C20 C21 C22 C23 -3.1(4) .
C20 C21 C22 C25 175.2(2) .
C21 C22 C23 C24 3.5(4) .
C25 C22 C23 C24 -174.9(2) .
C20 N8 C24 C23 -3.4(4) .
Mn1 N8 C24 C23 165.4(2) 7_575
C22 C23 C24 N8 -0.2(4) .
N6 N7 C25 C22 172.4(2) .
N6 N7 C25 C28 -6.3(4) .
C21 C22 C25 N7 175.2(2) .
C23 C22 C25 N7 -6.6(4) .
C21 C22 C25 C28 -6.0(4) .
C23 C22 C25 C28 172.2(3) .
N7 N6 C26 C17 172.8(2) .
N7 N6 C26 C27 -8.2(4) .
C16 C17 C26 N6 -177.2(2) .
C18 C17 C26 N6 1.3(4) .
C16 C17 C26 C27 3.8(4) .
C18 C17 C26 C27 -177.7(2) .
Mn1 N9 C29 S1 -18(19) .
Mn1 N10 C30 S2 -52(26) .
